data_7251077
loop_
_publ_author_name
'Guo, Benyue'
'Hu, Lu'
'Pang, Siping'

_publ_section_title
;
 A methyl-driven strategy enhances sensitivity through the modulation of
 aromaticity
;
_journal_issue 45
_journal_name_full CrystEngComm
_journal_page_first 7328
_journal_page_last 7332
_journal_paper_doi 10.1039/D5CE00871A
_journal_volume 27
_journal_year 2025
_chemical_formula_moiety 'C6 H5 N3 O2'
_chemical_formula_sum 'C6 H5 N3 O2'
_chemical_formula_weight 151.13
_space_group_crystal_system orthorhombic
_space_group_IT_number 56
_space_group_name_Hall '-P 2ab 2ac'
_space_group_name_H-M_alt 'P c c n'
_atom_sites_solution_hydrogens geom
_atom_sites_solution_primary dual
_audit_block_doi 10.5517/ccdc.csd.cc2l240v
_audit_creation_date 2023-09-09
_audit_creation_method
;
Olex2 1.5
(compiled 2023.08.24 svn.re1ec1418 for OlexSys, GUI svn.r6817)
;
_audit_update_record
;
2024-09-20 deposited with the CCDC.	2025-09-19 downloaded from the CCDC.
;
_cell_angle_alpha 90
_cell_angle_beta 90
_cell_angle_gamma 90
_cell_formula_units_Z 8
_cell_length_a 7.699(3)
_cell_length_b 12.322(4)
_cell_length_c 14.090(8)
_cell_measurement_reflns_used 1154
_cell_measurement_temperature 100
_cell_measurement_theta_max 26.079
_cell_measurement_theta_min 2.893
_cell_volume 1336.7(10)
_computing_cell_refinement 'SAINT V8.40A (Bruker, 2019)'
_computing_data_reduction 'SAINT V8.40A (Bruker, 2019)'
_computing_molecular_graphics 'Olex2 1.5 (Dolomanov et al., 2009)'
_computing_publication_material 'Olex2 1.5 (Dolomanov et al., 2009)'
_computing_structure_refinement 'SHELXL 2019/2 (Sheldrick, 2015)'
_computing_structure_solution 'SHELXT  (Sheldrick, 2015)'
_diffrn_ambient_temperature 100
_diffrn_measured_fraction_theta_full 0.980
_diffrn_measured_fraction_theta_max 0.976
_diffrn_measurement_device_type 'D8 VENTURE'
_diffrn_measurement_method '\f and \w scans'
_diffrn_radiation_type MoK\a
_diffrn_radiation_wavelength 0.71073
_diffrn_reflns_av_R_equivalents 0.0788
_diffrn_reflns_av_unetI/netI 0.0726
_diffrn_reflns_Laue_measured_fraction_full 0.980
_diffrn_reflns_Laue_measured_fraction_max 0.976
_diffrn_reflns_limit_h_max 8
_diffrn_reflns_limit_h_min -9
_diffrn_reflns_limit_k_max 15
_diffrn_reflns_limit_k_min -15
_diffrn_reflns_limit_l_max 16
_diffrn_reflns_limit_l_min -14
_diffrn_reflns_number 4647
_diffrn_reflns_point_group_measured_fraction_full 0.980
_diffrn_reflns_point_group_measured_fraction_max 0.976
_diffrn_reflns_theta_full 25.242
_diffrn_reflns_theta_max 26.338
_diffrn_reflns_theta_min 2.891
_diffrn_source_current 1.4
_diffrn_source_power 0.07
_diffrn_source_voltage 50.0
_diffrn_standards_number 0
_exptl_absorpt_coefficient_mu 0.117
_exptl_absorpt_correction_T_max 0.7454
_exptl_absorpt_correction_T_min 0.5178
_exptl_absorpt_correction_type multi-scan
_exptl_absorpt_process_details
;
SADABS-2016/2 (Bruker,2016/2) was used for absorption correction.
wR2(int) was 0.1262 before and 0.0701 after correction.
The Ratio of minimum to maximum transmission is 0.6947.
The \l/2 correction factor is Not present.
;
_exptl_crystal_colour colourless
_exptl_crystal_colour_primary colourless
_exptl_crystal_density_diffrn 1.502
_exptl_crystal_description needle
_exptl_crystal_F_000 624
_exptl_crystal_size_max 0.09
_exptl_crystal_size_mid 0.03
_exptl_crystal_size_min 0.01
_refine_diff_density_max 0.261
_refine_diff_density_min -0.437
_refine_diff_density_rms 0.073
_refine_ls_extinction_method none
_refine_ls_goodness_of_fit_ref 1.050
_refine_ls_hydrogen_treatment constr
_refine_ls_matrix_type full
_refine_ls_number_parameters 102
_refine_ls_number_reflns 1332
_refine_ls_number_restraints 0
_refine_ls_restrained_S_all 1.050
_refine_ls_R_factor_all 0.0961
_refine_ls_R_factor_gt 0.0589
_refine_ls_shift/su_max 0.000
_refine_ls_shift/su_mean 0.000
_refine_ls_structure_factor_coef Fsqd
_refine_ls_weighting_details 'w=1/[\s^2^(Fo^2^)+(0.0566P)^2^+1.1828P] where P=(Fo^2^+2Fc^2^)/3'
_refine_ls_weighting_scheme calc
_refine_ls_wR_factor_gt 0.1291
_refine_ls_wR_factor_ref 0.1501
_reflns_Friedel_coverage 0.000
_reflns_number_gt 923
_reflns_number_total 1332
_reflns_threshold_expression 'I > 2\s(I)'
_cod_data_source_file d5ce00871a2.cif
_cod_data_source_block mo_20231399_0m
_cod_depositor_comments 'Adding full bibliography for 7251074--7251079.cif.'
_cod_original_cell_volume 1336.6(11)
_cod_database_code 7251077
_shelx_shelxl_version_number 2019/2
_shelx_space_group_comment
;
The symmetry employed for this shelxl refinement is uniquely defined
by the following loop, which should always be used as a source of
symmetry information in preference to the above space-group names.
They are only intended as comments.
;
_shelx_estimated_absorpt_t_max 0.999
_shelx_estimated_absorpt_t_min 0.990
_olex2_refinement_description
;
1. Fixed Uiso
 At 1.2 times of:
  All N(H) groups
 At 1.5 times of:
  All C(H,H,H) groups, All O(H) groups
2.a Aromatic/amide H refined with riding coordinates:
 N1(H1A)
2.b Idealised Me refined as rotating group:
 C1(H1B,H1C,H1D)
2.c Idealised tetrahedral OH refined as rotating group:
 O1(H1)
;
_olex2_submission_special_instructions 'No special instructions were received'

loop_
_space_group_symop_operation_xyz
'x, y, z'
'-x+1/2, -y+1/2, z'
'-x, y+1/2, -z+1/2'
'x+1/2, -y, -z+1/2'
'-x, -y, -z'
'x-1/2, y-1/2, -z'
'x, -y-1/2, z-1/2'
'-x-1/2, y, z-1/2'

loop_
_atom_site_label
_atom_site_type_symbol
_atom_site_fract_x
_atom_site_fract_y
_atom_site_fract_z
_atom_site_U_iso_or_equiv
_atom_site_adp_type
_atom_site_occupancy
_atom_site_site_symmetry_order
_atom_site_calc_flag
_atom_site_refinement_flags_posn
_atom_site_refinement_flags_adp
_atom_site_refinement_flags_occupancy
_atom_site_disorder_assembly
_atom_site_disorder_group
O1 O 0.5365(3) 0.20056(15) 0.67508(14) 0.0233(5) Uani 1 1 d . . . . .
H1 H 0.516872 0.218805 0.731516 0.035 Uiso 1 1 calc R U . . .
O2 O 0.3844(3) 0.35230(15) 0.64056(14) 0.0259(5) Uani 1 1 d . . . . .
N1 N 0.5836(3) 0.15572(16) 0.48445(16) 0.0191(6) Uani 1 1 d . . . . .
H1A H 0.629529 0.104746 0.520275 0.023 Uiso 1 1 calc R U . . .
N2 N 0.5064(3) 0.24662(17) 0.35604(16) 0.0190(6) Uani 1 1 d . . . . .
N3 N 0.2800(3) 0.48076(19) 0.42688(17) 0.0259(6) Uani 1 1 d . . . . .
C2 C 0.5848(4) 0.1576(2) 0.3885(2) 0.0192(6) Uani 1 1 d . . . . .
C5 C 0.4989(4) 0.2465(2) 0.5167(2) 0.0184(6) Uani 1 1 d . . . . .
C6 C 0.4663(4) 0.2722(2) 0.6171(2) 0.0202(6) Uani 1 1 d . . . . .
C3 C 0.4529(4) 0.3019(2) 0.4362(2) 0.0186(6) Uani 1 1 d . . . . .
C4 C 0.3588(4) 0.4013(2) 0.43096(19) 0.0203(6) Uani 1 1 d . . . . .
C1 C 0.6572(4) 0.0693(2) 0.3286(2) 0.0239(7) Uani 1 1 d . . . . .
H1B H 0.751390 0.032813 0.362816 0.036 Uiso 1 1 calc R U . . .
H1C H 0.702483 0.100093 0.269414 0.036 Uiso 1 1 calc R U . . .
H1D H 0.565521 0.016712 0.313943 0.036 Uiso 1 1 calc R U . . .

loop_
_atom_site_aniso_label
_atom_site_aniso_U_11
_atom_site_aniso_U_22
_atom_site_aniso_U_33
_atom_site_aniso_U_23
_atom_site_aniso_U_13
_atom_site_aniso_U_12
O1 0.0363(13) 0.0175(9) 0.0162(11) -0.0009(8) -0.0011(9) 0.0041(9)
O2 0.0374(13) 0.0158(10) 0.0244(12) -0.0005(8) 0.0020(9) 0.0057(9)
N1 0.0253(13) 0.0130(11) 0.0191(14) 0.0002(9) 0.0002(10) 0.0010(10)
N2 0.0246(13) 0.0135(10) 0.0189(14) -0.0001(9) 0.0014(10) 0.0022(10)
N3 0.0352(15) 0.0196(11) 0.0231(16) 0.0012(10) -0.0012(11) 0.0020(12)
C2 0.0261(16) 0.0127(12) 0.0188(16) -0.0013(11) -0.0016(12) -0.0009(12)
C5 0.0222(14) 0.0142(12) 0.0188(15) -0.0004(10) 0.0007(11) -0.0015(11)
C6 0.0248(15) 0.0144(13) 0.0213(17) 0.0013(11) -0.0006(12) -0.0022(12)
C3 0.0220(14) 0.0143(12) 0.0195(16) -0.0013(11) 0.0014(12) 0.0006(11)
C4 0.0266(15) 0.0194(14) 0.0150(15) 0.0004(11) 0.0012(12) -0.0021(12)
C1 0.0312(17) 0.0168(13) 0.0238(17) -0.0016(11) 0.0009(13) 0.0041(13)

loop_
_atom_type_symbol
_atom_type_description
_atom_type_scat_dispersion_real
_atom_type_scat_dispersion_imag
_atom_type_scat_source
C C 0.0033 0.0016 'International Tables Vol C Tables 4.2.6.8 and 6.1.1.4'
H H 0.0000 0.0000 'International Tables Vol C Tables 4.2.6.8 and 6.1.1.4'
N N 0.0061 0.0033 'International Tables Vol C Tables 4.2.6.8 and 6.1.1.4'
O O 0.0106 0.0060 'International Tables Vol C Tables 4.2.6.8 and 6.1.1.4'

loop_
_geom_angle_atom_site_label_1
_geom_angle_atom_site_label_2
_geom_angle_atom_site_label_3
_geom_angle
_geom_angle_site_symmetry_1
_geom_angle_site_symmetry_3
_geom_angle_publ_flag
C6 O1 H1 109.5 . . ?
C2 N1 H1A 125.6 . . ?
C2 N1 C5 108.7(2) . . ?
C5 N1 H1A 125.6 . . ?
C2 N2 C3 105.1(2) . . ?
N1 C2 C1 124.0(2) . . ?
N2 C2 N1 110.7(2) . . ?
N2 C2 C1 125.3(3) . . ?
N1 C5 C6 125.2(2) . . ?
N1 C5 C3 104.8(2) . . ?
C3 C5 C6 130.1(3) . . ?
O1 C6 C5 112.4(2) . . ?
O2 C6 O1 126.0(3) . . ?
O2 C6 C5 121.6(3) . . ?
N2 C3 C4 122.3(2) . . ?
C5 C3 N2 110.7(2) . . ?
C5 C3 C4 127.0(3) . . ?
N3 C4 C3 178.8(3) . . ?
C2 C1 H1B 109.5 . . ?
C2 C1 H1C 109.5 . . ?
C2 C1 H1D 109.5 . . ?
H1B C1 H1C 109.5 . . ?
H1B C1 H1D 109.5 . . ?
H1C C1 H1D 109.5 . . ?

loop_
_geom_bond_atom_site_label_1
_geom_bond_atom_site_label_2
_geom_bond_distance
_geom_bond_site_symmetry_2
_geom_bond_publ_flag
O1 H1 0.8400 . ?
O1 C6 1.318(3) . ?
O2 C6 1.216(3) . ?
N1 H1A 0.8800 . ?
N1 C2 1.352(4) . ?
N1 C5 1.372(3) . ?
N2 C2 1.333(3) . ?
N2 C3 1.381(4) . ?
N3 C4 1.153(4) . ?
C2 C1 1.486(4) . ?
C5 C6 1.472(4) . ?
C5 C3 1.372(4) . ?
C3 C4 1.425(4) . ?
C1 H1B 0.9800 . ?
C1 H1C 0.9800 . ?
C1 H1D 0.9800 . ?

loop_
_geom_torsion_atom_site_label_1
_geom_torsion_atom_site_label_2
_geom_torsion_atom_site_label_3
_geom_torsion_atom_site_label_4
_geom_torsion
_geom_torsion_site_symmetry_1
_geom_torsion_site_symmetry_2
_geom_torsion_site_symmetry_3
_geom_torsion_site_symmetry_4
_geom_torsion_publ_flag
N1 C5 C6 O1 3.5(4) . . . . ?
N1 C5 C6 O2 -177.2(3) . . . . ?
N1 C5 C3 N2 0.5(3) . . . . ?
N1 C5 C3 C4 178.8(3) . . . . ?
C2 N1 C5 C6 178.2(3) . . . . ?
C2 N1 C5 C3 -0.8(3) . . . . ?
C2 N2 C3 C5 0.0(3) . . . . ?
C2 N2 C3 C4 -178.4(3) . . . . ?
C5 N1 C2 N2 0.8(3) . . . . ?
C5 N1 C2 C1 -176.6(3) . . . . ?
C6 C5 C3 N2 -178.4(3) . . . . ?
C6 C5 C3 C4 -0.1(5) . . . . ?
C3 N2 C2 N1 -0.5(3) . . . . ?
C3 N2 C2 C1 176.9(3) . . . . ?
C3 C5 C6 O1 -177.8(3) . . . . ?
C3 C5 C6 O2 1.5(5) . . . . ?
